data_4125498
loop_
_publ_author_name
'Karak, Suvendu'
'Kandambeth, Sharath'
'Biswal, Bishnu P.'
'Sasmal, Himadri Sekhar'
'Kumar, Sushil'
'Pachfule, Pradip'
'Banerjee, Rahul'

_publ_section_title
;
 Constructing Ultraporous Covalent Organic Frameworks in Seconds via an
 Organic Terracotta Process.
;
_journal_issue 5
_journal_name_full 'Journal of the American Chemical Society'
_journal_page_first 1856
_journal_page_last 1862
_journal_paper_doi 10.1021/jacs.6b08815
_journal_volume 139
_journal_year 2017
_chemical_formula_moiety 'C12 H13 N2, C7 H7 O3 S'
_chemical_formula_sum 'C19 H20 N2 O3 S'
_chemical_formula_weight 356.43
_space_group_crystal_system monoclinic
_space_group_IT_number 13
_space_group_name_Hall '-P 2yc'
_space_group_name_H-M_alt 'P 1 2/c 1'
_symmetry_space_group_name_Hall '-P 2yc'
_symmetry_space_group_name_H-M 'P 1 2/c 1'
_atom_sites_solution_hydrogens geom
_audit_creation_method SHELXL-2014/7
_cell_angle_alpha 90.000(5)
_cell_angle_beta 93.037(5)
_cell_angle_gamma 90.000(5)
_cell_formula_units_Z 4
_cell_length_a 11.036(5)
_cell_length_b 5.946(5)
_cell_length_c 27.498(5)
_cell_measurement_reflns_used 3358
_cell_measurement_temperature 293(2)
_cell_measurement_theta_max 25.00
_cell_measurement_theta_min 1.50
_cell_volume 1801.9(18)
_computing_structure_refinement 'SHELXL-2014/7 (Sheldrick, 2014)'
_diffrn_ambient_temperature 293(2)
_diffrn_measured_fraction_theta_full 0.989
_diffrn_measured_fraction_theta_max 0.968
_diffrn_measurement_device_type 'Supernova (Mo) X-ray source'
_diffrn_measurement_method '\w scans'
_diffrn_radiation_type MoK\a
_diffrn_radiation_wavelength 0.71073
_diffrn_reflns_av_R_equivalents 0.0286
_diffrn_reflns_av_unetI/netI 0.0386
_diffrn_reflns_Laue_measured_fraction_full 0.989
_diffrn_reflns_Laue_measured_fraction_max 0.968
_diffrn_reflns_limit_h_max 13
_diffrn_reflns_limit_h_min -12
_diffrn_reflns_limit_k_max 6
_diffrn_reflns_limit_k_min -7
_diffrn_reflns_limit_l_max 31
_diffrn_reflns_limit_l_min -33
_diffrn_reflns_number 6172
_diffrn_reflns_point_group_measured_fraction_full 0.989
_diffrn_reflns_point_group_measured_fraction_max 0.968
_diffrn_reflns_theta_full 25.242
_diffrn_reflns_theta_max 25.786
_diffrn_reflns_theta_min 1.483
_diffrn_source 'fine focus sealed tube'
_exptl_absorpt_coefficient_mu 0.200
_exptl_absorpt_correction_T_max 0.964
_exptl_absorpt_correction_T_min 0.950
_exptl_absorpt_correction_type multi-scan
_exptl_absorpt_process_details Crysalispro
_exptl_crystal_colour colorless
_exptl_crystal_density_diffrn 1.314
_exptl_crystal_description block
_exptl_crystal_F_000 752
_exptl_crystal_size_max 0.260
_exptl_crystal_size_mid 0.230
_exptl_crystal_size_min 0.170
_refine_diff_density_max 0.360
_refine_diff_density_min -0.355
_refine_diff_density_rms 0.060
_refine_ls_extinction_method none
_refine_ls_goodness_of_fit_ref 1.253
_refine_ls_hydrogen_treatment constr
_refine_ls_matrix_type full
_refine_ls_number_parameters 229
_refine_ls_number_reflns 3358
_refine_ls_number_restraints 0
_refine_ls_restrained_S_all 1.253
_refine_ls_R_factor_all 0.0960
_refine_ls_R_factor_gt 0.0769
_refine_ls_shift/su_max 0.000
_refine_ls_shift/su_mean 0.000
_refine_ls_structure_factor_coef Fsqd
_refine_ls_weighting_details 'w=1/[\s^2^(Fo^2^)+(0.0138P)^2^+5.6564P] where P=(Fo^2^+2Fc^2^)/3'
_refine_ls_weighting_scheme calc
_refine_ls_wR_factor_gt 0.1939
_refine_ls_wR_factor_ref 0.2017
_reflns_Friedel_coverage 0.000
_reflns_number_gt 2713
_reflns_number_total 3358
_reflns_threshold_expression 'I > 2\s(I)'
_cod_data_source_file ja6b08815_si_002.cif
_cod_data_source_block PTSA-BD
_cod_depositor_comments 'Adding full bibliography for 4125492--4125502.cif.'
_cod_database_code 4125498
_shelx_shelxl_version_number 2014/7
_shelx_space_group_comment
;
The symmetry employed for this shelxl refinement is uniquely defined
by the following loop, which should always be used as a source of
symmetry information in preference to the above space-group names.
They are only intended as comments.
;
_shelx_estimated_absorpt_t_min 0.950
_shelx_estimated_absorpt_t_max 0.967

loop_
_space_group_symop_operation_xyz
'x, y, z'
'-x, y, -z+1/2'
'-x, -y, -z'
'x, -y, z-1/2'

loop_
_atom_site_label
_atom_site_type_symbol
_atom_site_fract_x
_atom_site_fract_y
_atom_site_fract_z
_atom_site_U_iso_or_equiv
_atom_site_adp_type
_atom_site_occupancy
_atom_site_site_symmetry_order
_atom_site_calc_flag
_atom_site_refinement_flags_posn
_atom_site_refinement_flags_adp
_atom_site_refinement_flags_occupancy
C1 C 0.5813(5) -0.1126(11) 0.3753(2) 0.0701(17) Uani 1 1 d . . .
H1A H 0.6081 -0.1866 0.4050 0.105 Uiso 1 1 calc R U .
H1B H 0.6266 0.0237 0.3718 0.105 Uiso 1 1 calc R U .
H1C H 0.5940 -0.2100 0.3482 0.105 Uiso 1 1 calc R U .
C2 C 0.4483(4) -0.0579(9) 0.37675(16) 0.0480(12) Uani 1 1 d . . .
C3 C 0.4019(5) 0.1476(9) 0.36112(19) 0.0566(13) Uani 1 1 d . . .
H3 H 0.4546 0.2562 0.3502 0.068 Uiso 1 1 calc R U .
C4 C 0.2800(5) 0.1953(9) 0.36136(18) 0.0514(12) Uani 1 1 d . . .
H4 H 0.2509 0.3333 0.3499 0.062 Uiso 1 1 calc R U .
C5 C 0.2013(4) 0.0384(8) 0.37858(16) 0.0442(11) Uani 1 1 d . . .
C6 C 0.2458(5) -0.1670(9) 0.39491(19) 0.0542(13) Uani 1 1 d . . .
H6 H 0.1934 -0.2739 0.4068 0.065 Uiso 1 1 calc R U .
C7 C 0.3671(5) -0.2126(9) 0.39357(18) 0.0555(13) Uani 1 1 d . . .
H7 H 0.3957 -0.3520 0.4043 0.067 Uiso 1 1 calc R U .
C8 C 0.1924(4) 0.4430(8) 0.53009(16) 0.0399(10) Uani 1 1 d . . .
C9 C 0.2474(4) 0.2786(9) 0.50426(18) 0.0511(12) Uani 1 1 d . . .
H9 H 0.2039 0.1510 0.4945 0.061 Uiso 1 1 calc R U .
C10 C 0.3673(4) 0.3008(9) 0.49264(17) 0.0489(12) Uani 1 1 d . . .
H10 H 0.4031 0.1868 0.4752 0.059 Uiso 1 1 calc R U .
C11 C 0.4355(4) 0.4879(8) 0.50626(16) 0.0387(10) Uani 1 1 d . . .
C12 C 0.3772(5) 0.6515(9) 0.5318(2) 0.0668(17) Uani 1 1 d . . .
H12 H 0.4199 0.7803 0.5414 0.080 Uiso 1 1 calc R U .
C13 C 0.2577(4) 0.6310(9) 0.5437(2) 0.0641(16) Uani 1 1 d . . .
H13 H 0.2214 0.7449 0.5610 0.077 Uiso 1 1 calc R U .
C14 C 0.8150(4) 0.5674(8) 0.28037(16) 0.0432(11) Uani 1 1 d . . .
C15 C 0.7492(4) 0.3756(9) 0.28893(18) 0.0491(12) Uani 1 1 d . . .
H15 H 0.7874 0.2512 0.3034 0.059 Uiso 1 1 calc R U .
C16 C 0.6277(4) 0.3682(8) 0.27621(18) 0.0488(12) Uani 1 1 d . . .
H16 H 0.5850 0.2364 0.2816 0.059 Uiso 1 1 calc R U .
C17 C 0.5661(4) 0.5512(8) 0.25555(15) 0.0398(10) Uani 1 1 d . . .
C18 C 0.6352(4) 0.7403(8) 0.24562(17) 0.0471(11) Uani 1 1 d . . .
H18 H 0.5976 0.8638 0.2306 0.056 Uiso 1 1 calc R U .
C19 C 0.7583(4) 0.7482(9) 0.25762(17) 0.0489(12) Uani 1 1 d . . .
H19 H 0.8028 0.8755 0.2503 0.059 Uiso 1 1 calc R U .
N1 N 0.0668(3) 0.4240(7) 0.54051(15) 0.0495(10) Uani 1 1 d . . .
H1D H 0.0209 0.4621 0.5142 0.074 Uiso 0.5 1 calc R U P
H1E H 0.0510 0.5153 0.5650 0.074 Uiso 1 1 calc R U .
H1F H 0.0507 0.2828 0.5487 0.074 Uiso 1 1 calc R U .
N2 N 0.9428(3) 0.5793(8) 0.29273(15) 0.0530(11) Uani 1 1 d . . .
H2A H 0.9836 0.5682 0.2658 0.080 Uiso 0.5 1 calc R U P
H2B H 0.9640 0.4671 0.3128 0.080 Uiso 1 1 calc R U .
H2C H 0.9600 0.7101 0.3072 0.080 Uiso 1 1 calc R U .
O1 O 0.0327(3) 0.3407(6) 0.37905(14) 0.0647(11) Uani 1 1 d . . .
O2 O 0.0040(4) 0.0081(8) 0.4247(2) 0.1009(18) Uani 1 1 d . . .
O3 O -0.0103(4) 0.0043(11) 0.3360(2) 0.137(3) Uani 1 1 d . . .
S1 S 0.04440(12) 0.0991(2) 0.37972(6) 0.0567(4) Uani 1 1 d . . .

loop_
_atom_site_aniso_label
_atom_site_aniso_U_11
_atom_site_aniso_U_22
_atom_site_aniso_U_33
_atom_site_aniso_U_23
_atom_site_aniso_U_13
_atom_site_aniso_U_12
C1 0.065(4) 0.088(5) 0.057(3) -0.003(3) 0.001(3) 0.017(3)
C2 0.044(3) 0.062(3) 0.038(2) -0.009(2) -0.001(2) 0.009(2)
C3 0.060(3) 0.055(3) 0.055(3) 0.003(3) 0.010(3) -0.002(3)
C4 0.054(3) 0.043(3) 0.057(3) 0.003(2) 0.001(2) 0.005(2)
C5 0.047(3) 0.041(3) 0.044(2) -0.004(2) -0.003(2) 0.002(2)
C6 0.051(3) 0.045(3) 0.066(3) 0.008(2) -0.003(2) -0.001(2)
C7 0.062(3) 0.048(3) 0.055(3) 0.004(2) -0.007(2) 0.011(3)
C8 0.026(2) 0.047(3) 0.046(2) 0.004(2) -0.0007(18) -0.0004(19)
C9 0.046(3) 0.052(3) 0.056(3) -0.012(2) 0.008(2) -0.014(2)
C10 0.045(3) 0.048(3) 0.054(3) -0.015(2) 0.010(2) -0.007(2)
C11 0.035(2) 0.040(2) 0.041(2) 0.0004(19) -0.0026(18) 0.0014(19)
C12 0.042(3) 0.047(3) 0.112(5) -0.029(3) 0.009(3) -0.005(2)
C13 0.034(3) 0.054(3) 0.106(5) -0.026(3) 0.014(3) 0.001(2)
C14 0.036(2) 0.053(3) 0.041(2) 0.001(2) 0.0038(19) 0.000(2)
C15 0.036(3) 0.049(3) 0.063(3) 0.012(2) 0.001(2) 0.008(2)
C16 0.047(3) 0.039(3) 0.061(3) 0.007(2) 0.010(2) -0.001(2)
C17 0.041(2) 0.041(2) 0.038(2) -0.0011(19) 0.0045(18) 0.001(2)
C18 0.048(3) 0.041(3) 0.051(3) 0.008(2) -0.007(2) -0.002(2)
C19 0.047(3) 0.045(3) 0.054(3) 0.008(2) -0.002(2) -0.009(2)
N1 0.040(2) 0.051(2) 0.058(2) 0.003(2) 0.0034(18) -0.0018(19)
N2 0.041(2) 0.064(3) 0.054(2) 0.004(2) 0.0006(18) 0.003(2)
O1 0.065(2) 0.053(2) 0.077(3) 0.0074(19) 0.011(2) 0.0169(19)
O2 0.068(3) 0.084(3) 0.154(5) 0.053(3) 0.037(3) 0.006(2)
O3 0.080(3) 0.146(5) 0.177(6) -0.100(5) -0.067(4) 0.038(3)
S1 0.0448(7) 0.0486(7) 0.0756(9) -0.0060(7) -0.0088(6) 0.0018(6)

loop_
_atom_type_symbol
_atom_type_description
_atom_type_scat_dispersion_real
_atom_type_scat_dispersion_imag
_atom_type_scat_source
C C 0.0033 0.0016 'International Tables Vol C Tables 4.2.6.8 and 6.1.1.4'
H H 0.0000 0.0000 'International Tables Vol C Tables 4.2.6.8 and 6.1.1.4'
N N 0.0061 0.0033 'International Tables Vol C Tables 4.2.6.8 and 6.1.1.4'
O O 0.0106 0.0060 'International Tables Vol C Tables 4.2.6.8 and 6.1.1.4'
S S 0.1246 0.1234 'International Tables Vol C Tables 4.2.6.8 and 6.1.1.4'

loop_
_geom_angle_atom_site_label_1
_geom_angle_atom_site_label_2
_geom_angle_atom_site_label_3
_geom_angle
_geom_angle_site_symmetry_3
C2 C1 H1A 109.5 .
C2 C1 H1B 109.5 .
H1A C1 H1B 109.5 .
C2 C1 H1C 109.5 .
H1A C1 H1C 109.5 .
H1B C1 H1C 109.5 .
C7 C2 C3 117.1(5) .
C7 C2 C1 121.0(5) .
C3 C2 C1 121.8(5) .
C4 C3 C2 121.7(5) .
C4 C3 H3 119.1 .
C2 C3 H3 119.1 .
C5 C4 C3 119.8(5) .
C5 C4 H4 120.1 .
C3 C4 H4 120.1 .
C4 C5 C6 119.4(5) .
C4 C5 S1 120.3(4) .
C6 C5 S1 120.3(4) .
C7 C6 C5 119.8(5) .
C7 C6 H6 120.1 .
C5 C6 H6 120.1 .
C6 C7 C2 122.0(5) .
C6 C7 H7 119.0 .
C2 C7 H7 119.0 .
C9 C8 C13 118.9(4) .
C9 C8 N1 120.4(4) .
C13 C8 N1 120.6(4) .
C8 C9 C10 120.5(5) .
C8 C9 H9 119.8 .
C10 C9 H9 119.8 .
C11 C10 C9 121.8(5) .
C11 C10 H10 119.1 .
C9 C10 H10 119.1 .
C12 C11 C10 116.4(4) .
C12 C11 C11 121.8(5) 3_666
C10 C11 C11 121.9(5) 3_666
C11 C12 C13 122.4(5) .
C11 C12 H12 118.8 .
C13 C12 H12 118.8 .
C8 C13 C12 120.1(5) .
C8 C13 H13 119.9 .
C12 C13 H13 119.9 .
C19 C14 C15 119.5(4) .
C19 C14 N2 119.1(4) .
C15 C14 N2 121.4(4) .
C16 C15 C14 120.1(5) .
C16 C15 H15 120.0 .
C14 C15 H15 120.0 .
C15 C16 C17 122.1(5) .
C15 C16 H16 119.0 .
C17 C16 H16 119.0 .
C16 C17 C18 116.9(4) .
C16 C17 C17 122.8(3) 2_655
C18 C17 C17 120.3(3) 2_655
C19 C18 C17 121.5(4) .
C19 C18 H18 119.3 .
C17 C18 H18 119.3 .
C14 C19 C18 119.9(5) .
C14 C19 H19 120.0 .
C18 C19 H19 120.0 .
C8 N1 H1D 109.5 .
C8 N1 H1E 109.5 .
H1D N1 H1E 109.5 .
C8 N1 H1F 109.5 .
H1D N1 H1F 109.5 .
H1E N1 H1F 109.5 .
C14 N2 H2A 109.5 .
C14 N2 H2B 109.5 .
H2A N2 H2B 109.5 .
C14 N2 H2C 109.5 .
H2A N2 H2C 109.5 .
H2B N2 H2C 109.5 .
O3 S1 O2 115.9(4) .
O3 S1 O1 110.3(3) .
O2 S1 O1 110.7(3) .
O3 S1 C5 105.9(3) .
O2 S1 C5 106.6(2) .
O1 S1 C5 106.8(2) .

loop_
_geom_bond_atom_site_label_1
_geom_bond_atom_site_label_2
_geom_bond_distance
_geom_bond_site_symmetry_2
C1 C2 1.506(7) .
C1 H1A 0.9600 .
C1 H1B 0.9600 .
C1 H1C 0.9600 .
C2 C7 1.381(7) .
C2 C3 1.384(7) .
C3 C4 1.376(7) .
C3 H3 0.9300 .
C4 C5 1.375(7) .
C4 H4 0.9300 .
C5 C6 1.382(7) .
C5 S1 1.771(5) .
C6 C7 1.368(7) .
C6 H6 0.9300 .
C7 H7 0.9300 .
C8 C9 1.369(6) .
C8 C13 1.371(7) .
C8 N1 1.435(5) .
C9 C10 1.384(6) .
C9 H9 0.9300 .
C10 C11 1.383(6) .
C10 H10 0.9300 .
C11 C12 1.379(7) .
C11 C11 1.490(9) 3_666
C12 C13 1.381(7) .
C12 H12 0.9300 .
C13 H13 0.9300 .
C14 C19 1.377(7) .
C14 C15 1.379(7) .
C14 N2 1.435(6) .
C15 C16 1.368(6) .
C15 H15 0.9300 .
C16 C17 1.388(6) .
C16 H16 0.9300 .
C17 C18 1.393(6) .
C17 C17 1.476(9) 2_655
C18 C19 1.382(6) .
C18 H18 0.9300 .
C19 H19 0.9300 .
N1 H1D 0.8900 .
N1 H1E 0.8900 .
N1 H1F 0.8900 .
N2 H2A 0.8900 .
N2 H2B 0.8900 .
N2 H2C 0.8900 .
O1 S1 1.443(4) .
O2 S1 1.443(5) .
O3 S1 1.431(5) .

loop_
_geom_hbond_atom_site_label_D
_geom_hbond_atom_site_label_H
_geom_hbond_atom_site_label_A
_geom_hbond_distance_DH
_geom_hbond_distance_HA
_geom_hbond_distance_DA
_geom_hbond_angle_DHA
_geom_hbond_site_symmetry_A
N1 H1D N1 0.89 1.87 2.758(8) 173.2 3_566
N1 H1E O1 0.89 2.03 2.883(6) 161.6 3_566
N1 H1F O2 0.89 1.98 2.864(6) 170.0 3_556
N2 H2A N2 0.89 1.84 2.726(8) 172.4 2_755
N2 H2B O1 0.89 2.08 2.895(6) 152.6 1_655
N2 H2C O3 0.89 1.94 2.830(7) 176.2 1_665

loop_
_geom_torsion_atom_site_label_1
_geom_torsion_atom_site_label_2
_geom_torsion_atom_site_label_3
_geom_torsion_atom_site_label_4
_geom_torsion
_geom_torsion_site_symmetry_1
_geom_torsion_site_symmetry_4
C7 C2 C3 C4 -1.2(7) . .
C1 C2 C3 C4 178.4(5) . .
C2 C3 C4 C5 1.6(8) . .
C3 C4 C5 C6 -0.8(7) . .
C3 C4 C5 S1 179.3(4) . .
C4 C5 C6 C7 -0.3(8) . .
S1 C5 C6 C7 179.6(4) . .
C5 C6 C7 C2 0.7(8) . .
C3 C2 C7 C6 0.0(8) . .
C1 C2 C7 C6 -179.6(5) . .
C13 C8 C9 C10 0.8(8) . .
N1 C8 C9 C10 177.6(5) . .
C8 C9 C10 C11 -0.3(8) . .
C9 C10 C11 C12 -0.3(8) . .
C9 C10 C11 C11 -179.9(5) . 3_666
C10 C11 C12 C13 0.5(9) . .
C11 C11 C12 C13 -179.9(6) 3_666 .
C9 C8 C13 C12 -0.6(9) . .
N1 C8 C13 C12 -177.4(5) . .
C11 C12 C13 C8 0.0(10) . .
C19 C14 C15 C16 -2.0(7) . .
N2 C14 C15 C16 -179.2(4) . .
C14 C15 C16 C17 -1.4(8) . .
C15 C16 C17 C18 3.6(7) . .
C15 C16 C17 C17 -176.0(5) . 2_655
C16 C17 C18 C19 -2.6(7) . .
C17 C17 C18 C19 177.1(5) 2_655 .
C15 C14 C19 C18 3.0(7) . .
N2 C14 C19 C18 -179.7(4) . .
C17 C18 C19 C14 -0.7(7) . .
C4 C5 S1 O3 95.9(5) . .
C6 C5 S1 O3 -84.0(5) . .
C4 C5 S1 O2 -140.1(4) . .
C6 C5 S1 O2 40.0(5) . .
C4 C5 S1 O1 -21.7(5) . .
C6 C5 S1 O1 158.4(4) . .
